data_4105008
loop_
_publ_author_name
'Isaac Alonso'
'Beatriz Trillo'
'Fernando L\'opez'
'Sergi Montserrat'
'Gregori Ujaque'
'Luis Castedo'
'Agust\'i Lled\'os'
'Jose L. Mascare\~nas'

_publ_contact_author 'Dacunha-Marinho, Bruno'
_publ_contact_author_email raiosxp@usc.es
_publ_section_title
;
 Gold-Catalyzed [4C+2C] Cycloadditions of Allenedienes, including an
 Enantioselective Version with New Phosphoramidite-Based Catalysts:
 Mechanistic Aspects of the Divergence between [4C+3C] and [4C+2C]
 Pathways
;
_journal_name_full 'Journal of the American Chemical Society'
_journal_page_first 13020
_journal_page_last 13030
_journal_paper_doi 10.1021/ja905415r
_journal_volume 131
_journal_year 2009
_chemical_absolute_configuration rm
_chemical_compound_source 'synthesis as described'
_chemical_formula_moiety 'C18 H24 O5'
_chemical_formula_sum 'C18 H24 O5'
_chemical_formula_weight 320.37
_chemical_name_systematic
;
 ?
;
_space_group_IT_number 19
_symmetry_cell_setting orthorhombic
_symmetry_Int_Tables_number 19
_symmetry_space_group_name_Hall 'P 2ac 2ab'
_symmetry_space_group_name_H-M 'P 21 21 21'
_atom_sites_solution_hydrogens geom
_atom_sites_solution_primary direct
_atom_sites_solution_secondary difmap
_audit_creation_date 2007-04-16T11:07:50-00:00
_audit_creation_method 'WinGX routine CIF_UPDATE'
_audit_update_record
;
2007-04-16 # Formatted by publCIF
;
_cell_angle_alpha 90
_cell_angle_beta 90
_cell_angle_gamma 90
_cell_formula_units_Z 4
_cell_length_a 8.2327(3)
_cell_length_b 10.0262(3)
_cell_length_c 20.8923(6)
_cell_measurement_reflns_used 7400
_cell_measurement_temperature 446(2)
_cell_measurement_theta_max 25.72
_cell_measurement_theta_min 2.25
_cell_measurement_wavelength 0.71073
_cell_volume 1724.51(10)
_computing_cell_refinement 'Bruker SMART'
_computing_data_collection 'Bruker SMART'
_computing_data_reduction 'Bruker XPREP'
_computing_molecular_graphics 'Ortep-3 for Windows (Farrugia, 1997)'
_computing_publication_material 'WinGX publication routines (Farrugia, 1999)'
_computing_structure_refinement 'SHELXL-97 (Sheldrick, 1997)'
_computing_structure_solution 'SIR97 (Giacovazzo et al, 1997)'
_diffrn_ambient_temperature 120(2)
_diffrn_measured_fraction_theta_full 1
_diffrn_measured_fraction_theta_max 1
_diffrn_measurement_device 'four-circle diffractometer'
_diffrn_measurement_device_type 'BRUKER APPEX-II CCD'
_diffrn_measurement_method 'omega and phi scans'
_diffrn_radiation_monochromator graphite
_diffrn_radiation_probe x-ray
_diffrn_radiation_source 'fine-focus sealed tube'
_diffrn_radiation_type MoK\a
_diffrn_radiation_wavelength 0.7107
_diffrn_reflns_av_R_equivalents 0.0491
_diffrn_reflns_av_unetI/netI 0.031
_diffrn_reflns_limit_h_max 10
_diffrn_reflns_limit_h_min -10
_diffrn_reflns_limit_k_max 12
_diffrn_reflns_limit_k_min 0
_diffrn_reflns_limit_l_max 26
_diffrn_reflns_limit_l_min 0
_diffrn_reflns_number 3532
_diffrn_reflns_theta_full 26.38
_diffrn_reflns_theta_max 26.38
_diffrn_reflns_theta_min 1.95
_exptl_absorpt_coefficient_mu 0.089
_exptl_absorpt_correction_T_max 1
_exptl_absorpt_correction_T_min 0.710566
_exptl_absorpt_correction_type multi-scan
_exptl_absorpt_process_details 'BRUKER SADABS'
_exptl_crystal_colour colourless
_exptl_crystal_density_diffrn 1.234
_exptl_crystal_description prism
_exptl_crystal_F_000 688
_exptl_crystal_size_max 0.4
_exptl_crystal_size_mid 0.2
_exptl_crystal_size_min 0.03
_refine_diff_density_max 0.267
_refine_diff_density_min -0.198
_refine_diff_density_rms 0.054
_refine_ls_abs_structure_details 'Flack H D (1983), Acta Cryst. A39, 876-881'
_refine_ls_abs_structure_Flack 0.2(12)
_refine_ls_extinction_method none
_refine_ls_goodness_of_fit_ref 1.024
_refine_ls_hydrogen_treatment constr
_refine_ls_matrix_type full
_refine_ls_number_parameters 212
_refine_ls_number_reflns 3532
_refine_ls_number_restraints 0
_refine_ls_restrained_S_all 1.024
_refine_ls_R_factor_all 0.0532
_refine_ls_R_factor_gt 0.0468
_refine_ls_shift/su_max 0
_refine_ls_shift/su_mean 0
_refine_ls_structure_factor_coef Fsqd
_refine_ls_weighting_details 'calc w=1/[\s^2^(Fo^2^)+(0.0645P)^2^+0.9113P] where P=(Fo^2^+2Fc^2^)/3'
_refine_ls_weighting_scheme calc
_refine_ls_wR_factor_gt 0.1161
_refine_ls_wR_factor_ref 0.1196
_reflns_number_gt 3180
_reflns_number_total 3532
_reflns_threshold_expression >2sigma(I)
_cod_data_source_file ja905415r_si_3i.cif
_cod_data_source_block lm01fo1n
_cod_database_code 4105008

loop_
_symmetry_equiv_pos_as_xyz
'x, y, z'
'-x+1/2, -y, z+1/2'
'x+1/2, -y+1/2, -z'
'-x, y+1/2, -z+1/2'

loop_
_atom_site_label
_atom_site_type_symbol
_atom_site_fract_x
_atom_site_fract_y
_atom_site_fract_z
_atom_site_U_iso_or_equiv
_atom_site_adp_type
_atom_site_occupancy
_atom_site_symmetry_multiplicity
_atom_site_calc_flag
_atom_site_refinement_flags
C2 C 0.5210(3) 0.8323(2) 0.78100(11) 0.0241(5) Uani 1 1 d .
H2 H 0.4119 0.8303 0.7622 0.029 Uiso 1 1 calc R
C3 C 0.5277(3) 0.8311(2) 0.85432(11) 0.0193(5) Uani 1 1 d .
C4 C 0.6947(3) 0.8887(2) 0.86819(10) 0.0172(4) Uani 1 1 d .
H4 H 0.7614 0.8287 0.8943 0.021 Uiso 1 1 calc R
C5 C 0.7623(3) 0.9046(2) 0.79890(10) 0.0184(4) Uani 1 1 d .
C6 C 0.7836(3) 0.7673(2) 0.76971(11) 0.0224(5) Uani 1 1 d .
H6 H 0.8808 0.7236 0.761 0.027 Uiso 1 1 calc R
C7 C 0.6350(3) 0.7229(2) 0.75920(11) 0.0279(5) Uani 1 1 d .
H7 H 0.6061 0.6408 0.7419 0.034 Uiso 1 1 calc R
C8 C 0.6997(3) 1.0337(2) 0.89254(11) 0.0207(5) Uani 1 1 d .
H8A H 0.707 1.036 0.9389 0.025 Uiso 1 1 calc R
H8B H 0.6031 1.0818 0.8794 0.025 Uiso 1 1 calc R
C9 C 0.8544(3) 1.0963(2) 0.86168(10) 0.0180(5) Uani 1 1 d .
C10 C 0.8910(3) 1.0115(2) 0.80067(11) 0.0218(5) Uani 1 1 d .
H10A H 0.8856 1.0665 0.7625 0.026 Uiso 1 1 calc R
H10B H 0.9984 0.972 0.8033 0.026 Uiso 1 1 calc R
C11 C 0.4157(3) 0.7874(2) 0.89513(11) 0.0214(5) Uani 1 1 d .
C12 C 0.2551(3) 0.7304(3) 0.87369(13) 0.0313(6) Uani 1 1 d .
H12A H 0.2442 0.7411 0.8282 0.047 Uiso 1 1 calc R
H12B H 0.1682 0.7764 0.8949 0.047 Uiso 1 1 calc R
H12C H 0.2507 0.6373 0.8843 0.047 Uiso 1 1 calc R
C13 C 0.4394(3) 0.7894(2) 0.96613(12) 0.0278(5) Uani 1 1 d .
H13A H 0.5439 0.8266 0.9759 0.042 Uiso 1 1 calc R
H13B H 0.4334 0.7 0.9825 0.042 Uiso 1 1 calc R
H13C H 0.3561 0.8428 0.9855 0.042 Uiso 1 1 calc R
C14 C 0.8236(2) 1.2434(2) 0.84491(10) 0.0169(4) Uani 1 1 d .
C16 C 0.7551(3) 1.4531(2) 0.88970(12) 0.0252(5) Uani 1 1 d .
H16A H 0.691 1.4882 0.9248 0.03 Uiso 1 1 calc R
H16B H 0.6979 1.4715 0.8501 0.03 Uiso 1 1 calc R
C17 C 0.9192(3) 1.5197(2) 0.88860(13) 0.0286(5) Uani 1 1 d .
H17A H 0.9787 1.4956 0.9264 0.043 Uiso 1 1 calc R
H17B H 0.9054 1.6147 0.8873 0.043 Uiso 1 1 calc R
H17C H 0.9782 1.4912 0.8514 0.043 Uiso 1 1 calc R
C19 C 0.9982(3) 1.0882(2) 0.90713(11) 0.0197(5) Uani 1 1 d .
C22 C 1.2572(3) 1.1793(3) 0.93086(13) 0.0313(6) Uani 1 1 d .
H22A H 1.3231 1.1026 0.9197 0.038 Uiso 1 1 calc R
H22B H 1.2308 1.174 0.976 0.038 Uiso 1 1 calc R
C23 C 1.3477(3) 1.3048(3) 0.91724(13) 0.0333(6) Uani 1 1 d .
H23A H 1.3735 1.3089 0.8725 0.05 Uiso 1 1 calc R
H23B H 1.4462 1.3062 0.9418 0.05 Uiso 1 1 calc R
H23C H 1.2817 1.38 0.9287 0.05 Uiso 1 1 calc R
O1 O 0.61684(19) 0.95009(15) 0.76662(7) 0.0224(4) Uani 1 1 d .
O15 O 0.77621(19) 1.30886(14) 0.89743(8) 0.0216(3) Uani 1 1 d .
O18 O 0.83610(19) 1.29097(16) 0.79276(8) 0.0234(4) Uani 1 1 d .
O20 O 1.10936(19) 1.18046(15) 0.89293(8) 0.0244(4) Uani 1 1 d .
O24 O 1.0131(2) 1.00686(17) 0.94908(9) 0.0327(4) Uani 1 1 d .

loop_
_atom_site_aniso_label
_atom_site_aniso_U_11
_atom_site_aniso_U_22
_atom_site_aniso_U_33
_atom_site_aniso_U_23
_atom_site_aniso_U_13
_atom_site_aniso_U_12
C2 0.0218(12) 0.0225(10) 0.0279(12) 0.0044(9) -0.0035(10) -0.0087(9)
C3 0.0192(11) 0.0125(9) 0.0263(12) -0.0002(8) -0.0037(9) -0.0021(8)
C4 0.0151(10) 0.0136(9) 0.0230(10) -0.0015(8) -0.0004(8) -0.0003(8)
C5 0.0178(11) 0.0130(9) 0.0243(11) -0.0001(8) -0.0007(9) 0.0000(8)
C6 0.0292(12) 0.0159(10) 0.0221(11) -0.0027(8) 0.0051(9) 0.0027(9)
C7 0.0421(15) 0.0188(11) 0.0230(11) -0.0046(9) 0.0021(10) -0.0074(11)
C8 0.0194(11) 0.0157(10) 0.0272(12) -0.0051(9) 0.0054(9) -0.0039(8)
C9 0.0146(10) 0.0150(10) 0.0243(11) -0.0017(8) 0.0050(9) -0.0030(8)
C10 0.0149(11) 0.0206(10) 0.0298(12) -0.0065(9) 0.0044(9) -0.0034(9)
C11 0.0213(11) 0.0143(9) 0.0285(11) 0.0013(9) 0.0016(10) -0.0008(9)
C12 0.0262(12) 0.0316(13) 0.0362(14) 0.0024(10) 0.0004(11) -0.0127(11)
C13 0.0277(12) 0.0259(11) 0.0297(13) 0.0029(10) 0.0030(10) -0.0051(10)
C14 0.0068(9) 0.0222(11) 0.0218(10) -0.0028(9) -0.0030(8) -0.0031(8)
C16 0.0268(12) 0.0140(10) 0.0348(13) 0.0020(9) 0.0013(11) 0.0025(9)
C17 0.0321(13) 0.0166(10) 0.0373(14) 0.0005(10) -0.0001(11) -0.0029(9)
C19 0.0201(11) 0.0137(9) 0.0254(12) -0.0013(8) 0.0047(9) -0.0008(8)
C22 0.0171(12) 0.0390(14) 0.0379(14) 0.0049(11) -0.0068(11) -0.0015(11)
C23 0.0220(12) 0.0395(15) 0.0383(14) -0.0059(11) -0.0049(10) -0.0107(11)
O1 0.0191(8) 0.0194(8) 0.0286(8) 0.0063(6) -0.0012(7) -0.0032(7)
O15 0.0225(8) 0.0135(7) 0.0289(8) -0.0003(6) 0.0035(7) -0.0014(6)
O18 0.0215(8) 0.0259(8) 0.0229(8) -0.0001(7) -0.0038(7) 0.0004(7)
O20 0.0167(8) 0.0250(8) 0.0315(9) 0.0065(7) -0.0020(7) -0.0064(7)
O24 0.0358(10) 0.0230(8) 0.0393(10) 0.0119(8) -0.0047(8) -0.0044(8)

loop_
_atom_type_symbol
_atom_type_description
_atom_type_scat_dispersion_real
_atom_type_scat_dispersion_imag
_atom_type_scat_source
C C 0.0033 0.0016 'International Tables Vol C Tables 4.2.6.8 and 6.1.1.4'
H H 0 0 'International Tables Vol C Tables 4.2.6.8 and 6.1.1.4'
O O 0.0106 0.006 'International Tables Vol C Tables 4.2.6.8 and 6.1.1.4'

loop_
_geom_angle_atom_site_label_1
_geom_angle_atom_site_label_2
_geom_angle_atom_site_label_3
_geom_angle
O1 C2 C7 100.96(18)
O1 C2 C3 101.17(17)
C7 C2 C3 105.80(18)
O1 C2 H2 115.6
C7 C2 H2 115.6
C3 C2 H2 115.6
C11 C3 C4 129.1(2)
C11 C3 C2 128.2(2)
C4 C3 C2 102.72(18)
C3 C4 C8 116.48(17)
C3 C4 C5 100.67(17)
C8 C4 C5 101.53(16)
C3 C4 H4 112.3
C8 C4 H4 112.3
C5 C4 H4 112.3
O1 C5 C10 111.67(17)
O1 C5 C6 101.20(17)
C10 C5 C6 125.0(2)
O1 C5 C4 99.76(17)
C10 C5 C4 107.53(17)
C6 C5 C4 108.75(17)
C7 C6 C5 105.4(2)
C7 C6 H6 127.3
C5 C6 H6 127.3
C6 C7 C2 106.3(2)
C6 C7 H7 126.9
C2 C7 H7 126.9
C4 C8 C9 105.37(17)
C4 C8 H8A 110.7
C9 C8 H8A 110.7
C4 C8 H8B 110.7
C9 C8 H8B 110.7
H8A C8 H8B 108.8
C19 C9 C14 108.79(17)
C19 C9 C8 110.89(18)
C14 C9 C8 110.20(17)
C19 C9 C10 109.31(17)
C14 C9 C10 111.60(18)
C8 C9 C10 106.04(17)
C5 C10 C9 105.74(17)
C5 C10 H10A 110.6
C9 C10 H10A 110.6
C5 C10 H10B 110.6
C9 C10 H10B 110.6
H10A C10 H10B 108.7
C3 C11 C13 122.8(2)
C3 C11 C12 122.8(2)
C13 C11 C12 114.4(2)
C11 C12 H12A 109.5
C11 C12 H12B 109.5
H12A C12 H12B 109.5
C11 C12 H12C 109.5
H12A C12 H12C 109.5
H12B C12 H12C 109.5
C11 C13 H13A 109.5
C11 C13 H13B 109.5
H13A C13 H13B 109.5
C11 C13 H13C 109.5
H13A C13 H13C 109.5
H13B C13 H13C 109.5
O18 C14 O15 125.3(2)
O18 C14 C9 125.26(19)
O15 C14 C9 109.40(18)
O15 C16 C17 109.42(19)
O15 C16 H16A 109.8
C17 C16 H16A 109.8
O15 C16 H16B 109.8
C17 C16 H16B 109.8
H16A C16 H16B 108.2
C16 C17 H17A 109.5
C16 C17 H17B 109.5
H17A C17 H17B 109.5
C16 C17 H17C 109.5
H17A C17 H17C 109.5
H17B C17 H17C 109.5
O24 C19 O20 124.2(2)
O24 C19 C9 124.8(2)
O20 C19 C9 111.00(18)
O20 C22 C23 107.9(2)
O20 C22 H22A 110.1
C23 C22 H22A 110.1
O20 C22 H22B 110.1
C23 C22 H22B 110.1
H22A C22 H22B 108.4
C22 C23 H23A 109.5
C22 C23 H23B 109.5
H23A C23 H23B 109.5
C22 C23 H23C 109.5
H23A C23 H23C 109.5
H23B C23 H23C 109.5
C5 O1 C2 95.59(15)
C14 O15 C16 115.38(17)
C19 O20 C22 116.60(18)

loop_
_geom_bond_atom_site_label_1
_geom_bond_atom_site_label_2
_geom_bond_distance
C2 O1 1.452(3)
C2 C7 1.514(4)
C2 C3 1.533(3)
C2 H2 0.98
C3 C11 1.330(3)
C3 C4 1.519(3)
C4 C8 1.542(3)
C4 C5 1.559(3)
C4 H4 0.98
C5 O1 1.448(3)
C5 C10 1.507(3)
C5 C6 1.516(3)
C6 C7 1.321(4)
C6 H6 0.93
C7 H7 0.93
C8 C9 1.559(3)
C8 H8A 0.97
C8 H8B 0.97
C9 C19 1.520(3)
C9 C14 1.537(3)
C9 C10 1.561(3)
C10 H10A 0.97
C10 H10B 0.97
C11 C13 1.496(3)
C11 C12 1.509(3)
C12 H12A 0.96
C12 H12B 0.96
C12 H12C 0.96
C13 H13A 0.96
C13 H13B 0.96
C13 H13C 0.96
C14 O18 1.194(3)
C14 O15 1.337(3)
C16 O15 1.466(2)
C16 C17 1.507(3)
C16 H16A 0.97
C16 H16B 0.97
C17 H17A 0.96
C17 H17B 0.96
C17 H17C 0.96
C19 O24 1.204(3)
C19 O20 1.334(3)
C22 O20 1.452(3)
C22 C23 1.490(4)
C22 H22A 0.97
C22 H22B 0.97
C23 H23A 0.96
C23 H23B 0.96
C23 H23C 0.96

loop_
_geom_torsion_atom_site_label_1
_geom_torsion_atom_site_label_2
_geom_torsion_atom_site_label_3
_geom_torsion_atom_site_label_4
_geom_torsion
O1 C2 C3 C11 148.5(2)
C7 C2 C3 C11 -106.6(3)
O1 C2 C3 C4 -32.8(2)
C7 C2 C3 C4 72.1(2)
C11 C3 C4 C8 -76.4(3)
C2 C3 C4 C8 104.9(2)
C11 C3 C4 C5 174.9(2)
C2 C3 C4 C5 -3.80(19)
C3 C4 C5 O1 39.32(18)
C8 C4 C5 O1 -80.78(18)
C3 C4 C5 C10 155.90(17)
C8 C4 C5 C10 35.8(2)
C3 C4 C5 C6 -66.1(2)
C8 C4 C5 C6 173.76(18)
O1 C5 C6 C7 -33.4(2)
C10 C5 C6 C7 -160.2(2)
C4 C5 C6 C7 71.0(2)
C5 C6 C7 C2 0.6(2)
O1 C2 C7 C6 32.3(2)
C3 C2 C7 C6 -72.8(2)
C3 C4 C8 C9 -143.6(2)
C5 C4 C8 C9 -35.4(2)
C4 C8 C9 C19 -95.3(2)
C4 C8 C9 C14 144.23(18)
C4 C8 C9 C10 23.3(2)
O1 C5 C10 C9 86.7(2)
C6 C5 C10 C9 -151.0(2)
C4 C5 C10 C9 -21.7(2)
C19 C9 C10 C5 118.65(19)
C14 C9 C10 C5 -120.96(19)
C8 C9 C10 C5 -0.9(2)
C4 C3 C11 C13 0.3(4)
C2 C3 C11 C13 178.7(2)
C4 C3 C11 C12 -179.0(2)
C2 C3 C11 C12 -0.6(4)
C19 C9 C14 O18 115.9(2)
C8 C9 C14 O18 -122.3(2)
C10 C9 C14 O18 -4.7(3)
C19 C9 C14 O15 -65.8(2)
C8 C9 C14 O15 56.0(2)
C10 C9 C14 O15 173.53(16)
C14 C9 C19 O24 146.6(2)
C8 C9 C19 O24 25.3(3)
C10 C9 C19 O24 -91.3(3)
C14 C9 C19 O20 -35.7(2)
C8 C9 C19 O20 -157.01(17)
C10 C9 C19 O20 86.4(2)
C10 C5 O1 C2 -173.69(18)
C6 C5 O1 C2 51.23(19)
C4 C5 O1 C2 -60.27(18)
C7 C2 O1 C5 -50.68(19)
C3 C2 O1 C5 58.04(19)
O18 C14 O15 C16 -6.5(3)
C9 C14 O15 C16 175.23(18)
C17 C16 O15 C14 -76.5(2)
O24 C19 O20 C22 0.7(3)
C9 C19 O20 C22 -177.03(19)
C23 C22 O20 C19 -168.3(2)
